data_7012665
loop_
_publ_author_name
'Ru Son, Au Ji'
'Schweiger, Scott W.'
'Thorn, Matthew G.'
'Moses, John E.'
'Fanwick, Phillip E.'
'Rothwell, Ian P.'

_publ_section_title
;
 The isolation and chemistry of tantalum dimethylamides containing
 resolved 3,3'-disubstituted-1,1'-bi-2,2'-naphthoxide ligandsElectronic
 supplementary information (ESI) available: ORTEP views of (R)-7,
 (R,S)-8, (S)-9 and (S)-12. See
 http://www.rsc.org/suppdata/dt/b2/b212910h/
;
_journal_issue 8
_journal_name_full 'Dalton Transactions'
_journal_page_first 1620
_journal_paper_doi 10.1039/b212910h
_journal_year 2003
_chemical_formula_sum 'C34 H53 N4 O2 Si2 Ta'
_chemical_formula_weight 786.95
_chemical_name_systematic ' ?'
_space_group_IT_number 19
_symmetry_cell_setting orthorhombic
_symmetry_space_group_name_Hall 'P 2ac 2ab'
_symmetry_space_group_name_H-M 'P 21 21 21'
_atom_type_scat_source 'International Tables for Crystallography (Vol C)'
_cell_angle_alpha 90.00
_cell_angle_beta 90.00
_cell_angle_gamma 90.00
_cell_formula_units_Z 4
_cell_length_a 11.0515(3)
_cell_length_b 15.2435(4)
_cell_length_c 21.8989(5)
_cell_measurement_reflns_used 22873
_cell_measurement_temperature 193
_cell_measurement_theta_max 27
_cell_measurement_theta_min 4
_cell_volume 3689.17(16)
_computing_cell_refinement DENZO/SCALEPACK_(Otwinowski,_1996)
_computing_data_collection Collect_(Nonius,_1998)
_computing_data_reduction DENZO/SCALEPACK_(Otwinowski,_1996)
_computing_molecular_graphics
;
ORTEP (Johnson, 1976)
PLUTON (Spek, 1991)
;
_computing_publication_material CIF_VAX_MolEN_(Fair,_1990)
_computing_structure_refinement SHELX97_(Sheldrick,_1997)
_computing_structure_solution PATTY_(DIRDIF99,_Beurskins,_1999)
_diffrn_ambient_temperature 193
_diffrn_measurement_device_type Nonius_KappaCCD
_diffrn_measurement_method \w
_diffrn_radiation_type MO-K\a
_diffrn_radiation_wavelength 0.71073
_diffrn_reflns_av_R_equivalents 0.098
_diffrn_reflns_limit_h_max 14
_diffrn_reflns_limit_h_min -14
_diffrn_reflns_limit_k_max 19
_diffrn_reflns_limit_k_min -19
_diffrn_reflns_limit_l_max 28
_diffrn_reflns_limit_l_min -28
_diffrn_reflns_number 22873
_diffrn_reflns_theta_max 27.50
_diffrn_reflns_theta_min 4.00
_exptl_absorpt_coefficient_mu 3.040
_exptl_absorpt_correction_T_max 0.7378
_exptl_absorpt_correction_T_min 0.4752
_exptl_absorpt_correction_type multi-scan_(Otwinowski_&_Minor,_
_exptl_crystal_colour 'pale yellow'
_exptl_crystal_density_diffrn 1.42
_exptl_crystal_description plate
_exptl_crystal_F_000 1608
_exptl_crystal_size_max 0.25
_exptl_crystal_size_mid 0.22
_exptl_crystal_size_min 0.10
_refine_diff_density_max 1.05
_refine_diff_density_min -1.31
_refine_ls_abs_structure_details 'Flack H. D. (1983), Acta Cryst. A39, 876-881'
_refine_ls_abs_structure_Flack 0.001(9)
_refine_ls_extinction_coef 0.19E-02
_refine_ls_extinction_method SHELXL97_(Sheldrick_1997)
_refine_ls_goodness_of_fit_ref 1.016
_refine_ls_hydrogen_treatment H_atoms_riding
_refine_ls_matrix_type full
_refine_ls_number_parameters 403
_refine_ls_number_reflns 8380
_refine_ls_number_restraints 0
_refine_ls_R_factor_gt 0.045
_refine_ls_shift/su_max 0.004
_refine_ls_structure_factor_coef Fsqd
_refine_ls_weighting_details 'w=1/[\s^2^(Fo^2^)+(0.0365P)^2^+0.0000P] where P=(Fo^2^+2Fc^2^)/3'
_refine_ls_weighting_scheme calc
_refine_ls_wR_factor_ref 0.088
_reflns_number_gt 0
_reflns_number_total 0
_reflns_threshold_expression >2.0\s(I)
_cod_data_source_file b212910h.txt
_cod_data_source_block MT11I
_cod_depositor_comments
;
The following automatic conversions were performed:
'_refine_ls_weighting_scheme' value 'calc ' changed to 'calc' according to
'/home/saulius/struct/CIF-dictionaries/cif_core.dic' dictionary named
'cif_core.dic' version 2.4.1 from 2010-06-29.

Automatic conversion script
Id: cif_fix_enum 1527 2010-12-29 10:47:43Z saulius 
;
_cod_original_cell_volume 3689.2(3)
_cod_database_code 7012665

loop_
_symmetry_equiv_pos_as_xyz
'x, y, z'
'-x+1/2, -y, z+1/2'
'-x, y+1/2, -z+1/2'
'x+1/2, -y+1/2, -z'

loop_
_atom_site_label
_atom_site_type_symbol
_atom_site_fract_x
_atom_site_fract_y
_atom_site_fract_z
_atom_site_U_iso_or_equiv
_atom_site_adp_type
_atom_site_occupancy
_atom_site_symmetry_multiplicity
_atom_site_calc_flag
_atom_site_refinement_flags
_atom_site_disorder_assembly
_atom_site_disorder_group
Ta Ta 0.99021(2) 0.925389(16) 0.844745(10) 0.02788(9) Uani 1 1 d . . .
Si(12) Si 1.35388(18) 0.97258(13) 0.93807(8) 0.0326(4) Uani 1 1 d . . .
Si(22) Si 0.82949(15) 0.89834(12) 0.64803(8) 0.0315(4) Uani 1 1 d . . .
O(1) O 1.1733(3) 0.9121(3) 0.8398(2) 0.0272(9) Uani 1 1 d . . .
O(2) O 1.0017(4) 0.9585(2) 0.75471(16) 0.0269(8) Uani 1 1 d . . .
N(3) N 0.8088(4) 0.9284(4) 0.8462(3) 0.0385(13) Uani 1 1 d . . .
N(4) N 0.9923(6) 0.8614(3) 0.9249(2) 0.0377(12) Uani 1 1 d . . .
N(5) N 0.9948(5) 1.0515(3) 0.8698(2) 0.0363(12) Uani 1 1 d . . .
N(6) N 0.9966(5) 0.7796(3) 0.7972(2) 0.0355(12) Uani 1 1 d . . .
C(11) C 1.2585(5) 0.9658(4) 0.8147(3) 0.0226(14) Uani 1 1 d . . .
C(12) C 1.3412(5) 1.0068(4) 0.8563(3) 0.0250(13) Uani 1 1 d . . .
C(13) C 1.4183(5) 1.0689(4) 0.8325(3) 0.0290(13) Uani 1 1 d . . .
C(14) C 1.4211(5) 1.0924(4) 0.7704(3) 0.0278(14) Uani 1 1 d . . .
C(15) C 1.5000(8) 1.1588(4) 0.7481(3) 0.0340(14) Uani 1 1 d . . .
C(16) C 1.4989(7) 1.1820(4) 0.6882(3) 0.0426(16) Uani 1 1 d . . .
C(17) C 1.4192(6) 1.1403(4) 0.6478(3) 0.0386(16) Uani 1 1 d . . .
C(18) C 1.3425(5) 1.0753(4) 0.6674(2) 0.0276(12) Uani 1 1 d . . .
C(19) C 1.3411(5) 1.0486(4) 0.7296(3) 0.0242(13) Uani 1 1 d . . .
C(1A) C 1.2628(5) 0.9818(4) 0.7524(3) 0.0228(13) Uani 1 1 d . . .
C(21) C 1.0647(5) 0.9245(4) 0.7078(2) 0.0203(11) Uani 1 1 d . . .
C(22) C 0.9994(5) 0.8863(3) 0.6583(2) 0.0243(10) Uani 1 1 d . . .
C(23) C 1.0633(6) 0.8442(4) 0.6133(3) 0.0257(14) Uani 1 1 d . . .
C(24) C 1.1916(5) 0.8361(4) 0.6145(3) 0.0245(13) Uani 1 1 d . . .
C(25) C 1.2553(6) 0.7876(4) 0.5691(3) 0.0276(14) Uani 1 1 d . . .
C(26) C 1.3768(6) 0.7788(4) 0.5716(3) 0.0334(15) Uani 1 1 d . . .
C(27) C 1.4411(6) 0.8184(4) 0.6194(3) 0.0330(15) Uani 1 1 d . . .
C(28) C 1.3831(5) 0.8673(4) 0.6635(3) 0.0266(13) Uani 1 1 d . . .
C(29) C 1.2552(5) 0.8778(4) 0.6619(3) 0.0227(12) Uani 1 1 d . . .
C(2A) C 1.1909(5) 0.9275(4) 0.7071(2) 0.0216(11) Uani 1 1 d . . .
C(31) C 0.7215(7) 0.8696(6) 0.8747(4) 0.060(2) Uani 1 1 d . . .
C(32) C 0.7440(7) 1.0015(6) 0.8179(4) 0.057(2) Uani 1 1 d . . .
C(41) C 1.0792(7) 0.7922(5) 0.9419(4) 0.051(2) Uani 1 1 d . . .
C(42) C 0.9169(7) 0.8814(6) 0.9787(3) 0.052(2) Uani 1 1 d . . .
C(51) C 1.0720(6) 1.1192(4) 0.8430(4) 0.0415(16) Uani 1 1 d . . .
C(52) C 0.9257(9) 1.0908(5) 0.9189(4) 0.064(3) Uani 1 1 d . . .
C(61) C 1.1169(7) 0.7369(5) 0.7847(4) 0.0450(19) Uani 1 1 d . . .
C(62) C 0.9136(7) 0.7097(5) 0.8211(4) 0.048(2) Uani 1 1 d . . .
C(121) C 1.3886(7) 0.8536(5) 0.9421(4) 0.050(2) Uani 1 1 d . . .
C(122) C 1.4830(7) 1.0345(6) 0.9735(3) 0.054(2) Uani 1 1 d . . .
C(123) C 1.2166(7) 0.9988(5) 0.9844(3) 0.0418(18) Uani 1 1 d . . .
C(221) C 0.7903(7) 1.0169(5) 0.6486(4) 0.053(2) Uani 1 1 d . . .
C(222) C 0.7849(6) 0.8504(5) 0.5718(3) 0.0394(17) Uani 1 1 d . . .
C(223) C 0.7456(6) 0.8364(5) 0.7069(3) 0.045(2) Uani 1 1 d . . .
H(6) H 0.9672 0.7898 0.7590 0.046 Uiso 1 1 calc R . .
H(13) H 1.4717 1.0968 0.8590 0.038 Uiso 1 1 calc R . .
H(15) H 1.5529 1.1867 0.7748 0.044 Uiso 1 1 calc R . .
H(16) H 1.5509 1.2254 0.6740 0.055 Uiso 1 1 calc R . .
H(17) H 1.4181 1.1570 0.6070 0.050 Uiso 1 1 calc R . .
H(18) H 1.2909 1.0484 0.6396 0.036 Uiso 1 1 calc R . .
H(23) H 1.0211 0.8200 0.5806 0.033 Uiso 1 1 calc R . .
H(25) H 1.2126 0.7617 0.5372 0.036 Uiso 1 1 calc R . .
H(26) H 1.4175 0.7467 0.5419 0.043 Uiso 1 1 calc R . .
H(27) H 1.5246 0.8117 0.6214 0.043 Uiso 1 1 calc R . .
H(28) H 1.4277 0.8934 0.6946 0.035 Uiso 1 1 calc R . .
H(12A) H 1.4681 0.8432 0.9259 0.065 Uiso 1 1 calc R . .
H(12B) H 1.3301 0.8215 0.9186 0.065 Uiso 1 1 calc R . .
H(12C) H 1.3857 0.8345 0.9838 0.065 Uiso 1 1 calc R . .
H(12D) H 1.4705 1.0963 0.9681 0.071 Uiso 1 1 calc R . .
H(12E) H 1.5573 1.0175 0.9542 0.071 Uiso 1 1 calc R . .
H(12F) H 1.4870 1.0212 1.0163 0.071 Uiso 1 1 calc R . .
H(12G) H 1.2220 0.9700 1.0233 0.054 Uiso 1 1 calc R . .
H(12H) H 1.1457 0.9788 0.9632 0.054 Uiso 1 1 calc R . .
H(12I) H 1.2116 1.0611 0.9904 0.054 Uiso 1 1 calc R . .
H(22A) H 0.7041 1.0235 0.6462 0.069 Uiso 1 1 calc R . .
H(22B) H 0.8273 1.0452 0.6141 0.069 Uiso 1 1 calc R . .
H(22C) H 0.8194 1.0431 0.6856 0.069 Uiso 1 1 calc R . .
H(22D) H 0.7983 0.7882 0.5722 0.051 Uiso 1 1 calc R . .
H(22E) H 0.8329 0.8766 0.5401 0.051 Uiso 1 1 calc R . .
H(22F) H 0.7009 0.8620 0.5642 0.051 Uiso 1 1 calc R . .
H(22G) H 0.7735 0.8535 0.7467 0.058 Uiso 1 1 calc R . .
H(22H) H 0.7591 0.7747 0.7013 0.058 Uiso 1 1 calc R . .
H(22I) H 0.6607 0.8487 0.7034 0.058 Uiso 1 1 calc R . .
H(31A) H 0.6684 0.9029 0.9006 0.078 Uiso 1 1 calc R . .
H(31B) H 0.7636 0.8267 0.8987 0.078 Uiso 1 1 calc R . .
H(31C) H 0.6751 0.8407 0.8437 0.078 Uiso 1 1 calc R . .
H(32A) H 0.6880 0.9792 0.7882 0.074 Uiso 1 1 calc R . .
H(32B) H 0.8009 1.0398 0.7982 0.074 Uiso 1 1 calc R . .
H(32C) H 0.7006 1.0334 0.8487 0.074 Uiso 1 1 calc R . .
H(41A) H 1.1165 0.8069 0.9802 0.066 Uiso 1 1 calc R . .
H(41B) H 1.1402 0.7874 0.9109 0.066 Uiso 1 1 calc R . .
H(41C) H 1.0374 0.7373 0.9458 0.066 Uiso 1 1 calc R . .
H(42A) H 0.8704 0.8305 0.9896 0.068 Uiso 1 1 calc R . .
H(42B) H 0.8632 0.9290 0.9693 0.068 Uiso 1 1 calc R . .
H(42C) H 0.9680 0.8976 1.0123 0.068 Uiso 1 1 calc R . .
H(51A) H 1.0231 1.1681 0.8307 0.054 Uiso 1 1 calc R . .
H(51B) H 1.1134 1.0957 0.8081 0.054 Uiso 1 1 calc R . .
H(51C) H 1.1302 1.1383 0.8727 0.054 Uiso 1 1 calc R . .
H(52A) H 0.9770 1.0988 0.9539 0.083 Uiso 1 1 calc R . .
H(52B) H 0.8595 1.0529 0.9295 0.083 Uiso 1 1 calc R . .
H(52C) H 0.8948 1.1466 0.9059 0.083 Uiso 1 1 calc R . .
H(61A) H 1.1554 0.7225 0.8228 0.059 Uiso 1 1 calc R . .
H(61B) H 1.1673 0.7765 0.7621 0.059 Uiso 1 1 calc R . .
H(61C) H 1.1047 0.6843 0.7614 0.059 Uiso 1 1 calc R . .
H(62A) H 0.9217 0.6579 0.7966 0.063 Uiso 1 1 calc R . .
H(62B) H 0.8316 0.7302 0.8194 0.063 Uiso 1 1 calc R . .
H(62C) H 0.9346 0.6965 0.8626 0.063 Uiso 1 1 calc R . .

loop_
_atom_site_aniso_label
_atom_site_aniso_U_11
_atom_site_aniso_U_22
_atom_site_aniso_U_33
_atom_site_aniso_U_12
_atom_site_aniso_U_13
_atom_site_aniso_U_23
Ta 0.02458(13) 0.03380(14) 0.02524(12) -0.00373(12) 0.00569(12) -0.00202(11)
Si(12) 0.0348(10) 0.0397(11) 0.0234(9) -0.0017(9) -0.0029(8) -0.0016(8)
Si(22) 0.0203(8) 0.0415(11) 0.0327(10) -0.0031(7) -0.0016(8) -0.0049(8)
O(1) 0.028(2) 0.028(2) 0.026(2) -0.0061(17) 0.0016(19) 0.003(2)
O(2) 0.021(2) 0.031(2) 0.0286(18) 0.003(2) 0.006(2) -0.0056(16)
N(3) 0.033(3) 0.050(3) 0.033(3) 0.000(3) 0.009(3) -0.002(4)
N(4) 0.038(3) 0.039(3) 0.036(3) 0.001(3) 0.004(3) 0.008(2)
N(5) 0.038(3) 0.035(3) 0.036(3) 0.001(3) 0.008(3) -0.002(2)
N(6) 0.029(3) 0.034(3) 0.044(3) -0.011(3) 0.007(3) -0.002(2)
C(11) 0.020(3) 0.027(3) 0.021(3) 0.001(3) 0.005(2) 0.002(3)
C(12) 0.028(3) 0.026(3) 0.021(3) 0.002(3) -0.001(2) -0.003(2)
C(13) 0.025(3) 0.032(3) 0.030(3) -0.001(3) -0.003(2) -0.009(3)
C(14) 0.022(3) 0.022(4) 0.040(4) -0.004(2) 0.000(3) -0.006(3)
C(15) 0.032(3) 0.032(3) 0.037(3) -0.013(4) 0.003(3) -0.003(3)
C(16) 0.042(4) 0.032(3) 0.054(4) -0.010(4) 0.017(4) 0.005(3)
C(17) 0.045(4) 0.040(4) 0.030(4) 0.005(3) 0.010(3) 0.008(3)
C(18) 0.024(3) 0.033(3) 0.025(3) 0.004(3) 0.003(2) -0.001(3)
C(19) 0.018(3) 0.028(3) 0.026(3) 0.004(2) 0.001(2) -0.004(3)
C(1A) 0.021(3) 0.022(3) 0.026(3) -0.002(2) 0.000(2) 0.002(3)
C(21) 0.021(3) 0.022(3) 0.018(3) 0.001(3) -0.002(2) 0.004(3)
C(22) 0.021(3) 0.027(3) 0.024(2) -0.004(2) 0.001(4) 0.005(2)
C(23) 0.032(3) 0.023(3) 0.022(3) -0.005(3) -0.005(3) -0.005(3)
C(24) 0.024(3) 0.029(3) 0.021(3) 0.000(3) 0.006(2) -0.006(3)
C(25) 0.030(3) 0.025(3) 0.028(3) -0.004(3) 0.001(3) -0.007(3)
C(26) 0.035(4) 0.032(4) 0.033(3) -0.003(3) 0.010(3) -0.006(3)
C(27) 0.023(3) 0.041(4) 0.035(4) 0.001(3) 0.009(3) -0.006(3)
C(28) 0.022(3) 0.026(3) 0.031(3) -0.001(2) -0.004(3) -0.005(3)
C(29) 0.026(3) 0.024(3) 0.018(3) -0.006(2) 0.002(3) -0.002(3)
C(2A) 0.020(3) 0.026(3) 0.019(3) -0.002(3) -0.001(2) 0.005(3)
C(31) 0.036(4) 0.079(6) 0.065(5) -0.025(4) 0.022(4) -0.024(5)
C(32) 0.034(4) 0.075(7) 0.062(5) 0.007(4) 0.002(4) -0.008(5)
C(41) 0.046(5) 0.051(5) 0.055(5) -0.003(4) -0.001(4) 0.011(4)
C(42) 0.064(6) 0.055(5) 0.038(4) -0.008(4) 0.022(4) 0.005(4)
C(51) 0.044(4) 0.026(3) 0.054(4) -0.001(3) 0.010(4) 0.004(4)
C(52) 0.098(7) 0.040(5) 0.053(5) 0.011(4) 0.027(5) -0.013(4)
C(61) 0.050(5) 0.032(4) 0.053(5) -0.002(4) 0.000(4) -0.003(4)
C(62) 0.049(5) 0.043(5) 0.053(5) -0.022(4) 0.012(4) 0.000(4)
C(121) 0.053(5) 0.051(5) 0.045(4) -0.002(4) 0.006(4) 0.003(4)
C(122) 0.052(5) 0.090(5) 0.022(3) -0.001(5) -0.012(4) -0.022(3)
C(123) 0.048(4) 0.054(5) 0.023(3) -0.012(4) 0.004(3) -0.014(3)
C(221) 0.043(4) 0.054(5) 0.062(5) 0.005(4) -0.006(4) -0.008(4)
C(222) 0.025(4) 0.060(5) 0.033(4) -0.006(3) -0.004(3) -0.006(4)
C(223) 0.023(4) 0.072(6) 0.040(4) -0.010(4) -0.001(3) -0.012(4)
